data_7058325
loop_
_publ_author_name
'Wu, Zhiyuan'
'Fujita, Hikaru'
'Magdaong, Nikki Cecil M.'
'Diers, James R.'
'Hood, Don'
'Allu, Srinivasarao'
'Niedzwiedzki, Dariusz M.'
'Kirmaier, Christine'
'Bocian, David F.'
'Holten, Dewey'
'Lindsey, Jonathan S.'

_publ_section_title
;
 New molecular design for blue BODIPYs
;
_journal_issue 19
_journal_name_full 'New Journal of Chemistry'
_journal_page_first 7233
_journal_paper_doi 10.1039/C9NJ01114E
_journal_volume 43
_journal_year 2019
_chemical_formula_moiety 'C15 H18 B Br F2 N2 O2'
_chemical_formula_sum 'C15 H18 B Br F2 N2 O2'
_chemical_formula_weight 387.03
_chemical_name_common BF2-BrDHDP
_space_group_crystal_system triclinic
_space_group_IT_number 2
_space_group_name_Hall '-P 1'
_space_group_name_H-M_alt 'P -1'
_symmetry_space_group_name_Hall '-P 1'
_symmetry_space_group_name_H-M 'P -1'
_atom_sites_solution_hydrogens geom
_audit_update_record
;
2019-02-27 deposited with the CCDC.    2019-04-08 downloaded from the CCDC.
;
_cell_angle_alpha 66.4695(11)
_cell_angle_beta 84.0270(12)
_cell_angle_gamma 83.5531(13)
_cell_formula_units_Z 2
_cell_length_a 7.1235(2)
_cell_length_b 11.0063(3)
_cell_length_c 11.5158(3)
_cell_measurement_reflns_used 246
_cell_measurement_temperature 100.(2)
_cell_measurement_theta_max 33.2195
_cell_measurement_theta_min 2.1401
_cell_volume 820.83(4)
_computing_cell_refinement 'APEX3 v2016.5-0 (Bruker AXS)'
_computing_data_collection 'Bruker Instrument Service v2013.12.0.0'
_computing_data_reduction 'SAINT V8.37A (Bruker AXS Inc., 2015)'
_computing_molecular_graphics 'shelXle (C.B. Huebschle, rev 786)'
_computing_structure_refinement 'SHELXL-2014/7 (Sheldrick, 2014)'
_diffrn_ambient_temperature 100.(2)
_diffrn_detector_area_resol_mean 8.3333
_diffrn_measured_fraction_theta_full 0.998
_diffrn_measured_fraction_theta_max 0.998
_diffrn_measurement_device_type 'Bruker-Nonius X8 Kappa APEX II'
_diffrn_measurement_method 'phi and omega scans'
_diffrn_radiation_monochromator graphite
_diffrn_radiation_type MoK\a
_diffrn_radiation_wavelength 0.71073
_diffrn_reflns_av_R_equivalents 0.0270
_diffrn_reflns_av_unetI/netI 0.0199
_diffrn_reflns_limit_h_max 11
_diffrn_reflns_limit_h_min -11
_diffrn_reflns_limit_k_max 18
_diffrn_reflns_limit_k_min -18
_diffrn_reflns_limit_l_max 19
_diffrn_reflns_limit_l_min -19
_diffrn_reflns_number 52690
_diffrn_reflns_theta_full 36.54
_diffrn_reflns_theta_max 36.54
_diffrn_reflns_theta_min 1.93
_diffrn_source 'fine-focus sealed tube'
_exptl_absorpt_coefficient_mu 2.533
_exptl_absorpt_correction_T_max 0.62
_exptl_absorpt_correction_T_min 0.51
_exptl_absorpt_correction_type multi-scan
_exptl_absorpt_process_details
;
SADABS-2016/2 - Bruker AXS area detector scaling and absorption correction
;
_exptl_crystal_colour yellow
_exptl_crystal_density_diffrn 1.566
_exptl_crystal_density_method 'not measured'
_exptl_crystal_description block
_exptl_crystal_F_000 392
_exptl_crystal_size_max 0.418
_exptl_crystal_size_mid 0.326
_exptl_crystal_size_min 0.212
_refine_diff_density_max 0.943
_refine_diff_density_min -0.296
_refine_ls_extinction_method none
_refine_ls_goodness_of_fit_ref 1.063
_refine_ls_hydrogen_treatment constr
_refine_ls_matrix_type full
_refine_ls_number_parameters 212
_refine_ls_number_reflns 8056
_refine_ls_number_restraints 0
_refine_ls_restrained_S_all 1.063
_refine_ls_R_factor_all 0.0303
_refine_ls_R_factor_gt 0.0237
_refine_ls_shift/su_max 0.002
_refine_ls_shift/su_mean 0.000
_refine_ls_structure_factor_coef Fsqd
_refine_ls_weighting_details 'w=1/[\s^2^(Fo^2^)+(0.0318P)^2^+0.1607P] where P=(Fo^2^+2Fc^2^)/3'
_refine_ls_weighting_scheme calc
_refine_ls_wR_factor_gt 0.0588
_refine_ls_wR_factor_ref 0.0608
_reflns_number_gt 7102
_reflns_number_total 8056
_reflns_threshold_expression 'I > 2\s(I)'
_cod_data_source_file c9nj01114e2.cif
_cod_data_source_block rds643
_cod_depositor_comments
;
The following automatic conversions were performed:

'_exptl_absorpt_correction_type' value 'Multi-Scan' changed to
'multi-scan' according to
/home/data/users/saulius/crontab/automatic-downloads/rss-feeds/RSC/lib/dictionaries/cif_core.dic
dictionary named 'cif_core.dic' version 2.4.2 from 2011-04-26.

Automatic conversion script
Id: cif_fix_values 4973 2017-02-22 13:04:09Z antanas 

 Adding full bibliography for 7058324--7058326.cif.
;
_cod_database_code 7058325

loop_
_space_group_symop_operation_xyz
'x, y, z'
'-x, -y, -z'

loop_
_atom_site_type_symbol
_atom_site_label
_atom_site_fract_x
_atom_site_fract_y
_atom_site_fract_z
_atom_site_U_iso_or_equiv
_atom_site_adp_type
_atom_site_calc_flag
_atom_site_refinement_flags_adp
_atom_site_refinement_flags_posn
_atom_site_occupancy
Br Br1 0.81359(2) 0.71453(2) 0.14380(2) 0.01715(3) Uani d . . 1
F F1 0.21066(8) 0.32753(6) 0.48290(6) 0.01818(10) Uani d . . 1
F F2 0.38485(9) 0.19823(6) 0.39311(5) 0.01909(11) Uani d . . 1
O O2 0.26260(10) 0.64890(7) -0.03124(6) 0.01665(12) Uani d . . 1
N N2 0.45351(10) 0.42651(7) 0.31923(7) 0.01179(11) Uani d . . 1
N N1 0.53879(10) 0.26289(7) 0.53494(7) 0.01135(11) Uani d . . 1
O O1 0.51194(11) 0.77267(7) -0.07368(7) 0.02248(14) Uani d . . 1
C C5 0.72823(12) 0.44792(8) 0.41896(8) 0.01223(13) Uani d . . 1
H H5 0.8335 0.4961 0.414 0.015 Uiso calc U R 1
C C7 0.62204(12) 0.59672(8) 0.19634(8) 0.01246(13) Uani d . . 1
C C4 0.69440(11) 0.33916(8) 0.52372(8) 0.01145(12) Uani d . . 1
C C1 0.54673(12) 0.15313(8) 0.63622(8) 0.01248(13) Uani d . . 1
C C6 0.60939(11) 0.49341(8) 0.31407(8) 0.01157(12) Uani d . . 1
C C3 0.79437(12) 0.27529(8) 0.64399(8) 0.01341(13) Uani d . . 1
H H3A 0.7578 0.3229 0.7009 0.016 Uiso calc U R 1
H H3B 0.9335 0.2731 0.6264 0.016 Uiso calc U R 1
B B13 0.38715(13) 0.30298(9) 0.43076(9) 0.01239(14) Uani d . . 1
C C8 0.47106(12) 0.59275(8) 0.12643(8) 0.01269(13) Uani d . . 1
C C13 0.42278(12) 0.68128(8) -0.00194(8) 0.01380(14) Uani d . . 1
C C9 0.37119(12) 0.48619(8) 0.20669(8) 0.01326(13) Uani d . . 1
H H9 0.2616 0.459 0.1861 0.016 Uiso calc U R 1
C C2 0.72673(12) 0.13368(8) 0.70267(8) 0.01448(14) Uani d . . 1
C C10 0.40360(13) 0.05430(9) 0.67836(9) 0.01744(15) Uani d . . 1
H H10A 0.3382 0.0521 0.7583 0.026 Uiso calc U R 1
H H10B 0.4661 -0.0337 0.6912 0.026 Uiso calc U R 1
H H10C 0.3116 0.079 0.6135 0.026 Uiso calc U R 1
C C14 0.20078(13) 0.72982(9) -0.15653(8) 0.01720(15) Uani d . . 1
H H14A 0.3022 0.7288 -0.2219 0.021 Uiso calc U R 1
H H14B 0.1694 0.8229 -0.1653 0.021 Uiso calc U R 1
C C11 0.69866(16) 0.07701(10) 0.84723(9) 0.02264(19) Uani d . . 1
H H11A 0.6003 0.1324 0.8733 0.034 Uiso calc U R 1
H H11B 0.8177 0.0761 0.8834 0.034 Uiso calc U R 1
H H11C 0.66 -0.0139 0.8778 0.034 Uiso calc U R 1
C C15 0.02796(14) 0.67207(10) -0.17280(9) 0.01853(16) Uani d . . 1
H H15A -0.0102 0.719 -0.26 0.028 Uiso calc U R 1
H H15B -0.0756 0.6821 -0.1135 0.028 Uiso calc U R 1
H H15C 0.0574 0.5775 -0.1555 0.028 Uiso calc U R 1
C C12 0.86100(15) 0.03837(11) 0.65799(12) 0.0253(2) Uani d . . 1
H H12A 0.8014 -0.0447 0.68 0.038 Uiso calc U R 1
H H12B 0.9801 0.0194 0.6998 0.038 Uiso calc U R 1
H H12C 0.8867 0.0799 0.5658 0.038 Uiso calc U R 1

loop_
_atom_site_aniso_label
_atom_site_aniso_U_11
_atom_site_aniso_U_22
_atom_site_aniso_U_33
_atom_site_aniso_U_12
_atom_site_aniso_U_13
_atom_site_aniso_U_23
Br1 0.01679(4) 0.01751(4) 0.01517(4) -0.00917(3) -0.00122(3) -0.00224(3)
F1 0.0095(2) 0.0228(3) 0.0186(2) -0.00293(19) 0.00011(18) -0.0042(2)
F2 0.0287(3) 0.0139(2) 0.0169(2) -0.0073(2) -0.0037(2) -0.00631(19)
O2 0.0156(3) 0.0178(3) 0.0136(3) -0.0043(2) -0.0050(2) -0.0012(2)
N2 0.0108(3) 0.0119(3) 0.0121(3) -0.0027(2) -0.0020(2) -0.0033(2)
N1 0.0100(3) 0.0111(3) 0.0126(3) -0.0022(2) -0.0008(2) -0.0038(2)
O1 0.0262(4) 0.0206(3) 0.0162(3) -0.0118(3) -0.0057(3) 0.0010(2)
C5 0.0112(3) 0.0131(3) 0.0124(3) -0.0031(2) -0.0012(2) -0.0042(2)
C7 0.0123(3) 0.0121(3) 0.0121(3) -0.0039(2) -0.0008(2) -0.0031(2)
C4 0.0095(3) 0.0124(3) 0.0130(3) -0.0020(2) -0.0012(2) -0.0050(2)
C1 0.0120(3) 0.0109(3) 0.0136(3) -0.0012(2) -0.0011(2) -0.0037(2)
C6 0.0106(3) 0.0120(3) 0.0121(3) -0.0030(2) -0.0009(2) -0.0041(2)
C3 0.0122(3) 0.0139(3) 0.0131(3) -0.0026(3) -0.0028(3) -0.0033(3)
B13 0.0119(4) 0.0123(3) 0.0127(3) -0.0041(3) -0.0017(3) -0.0035(3)
C8 0.0133(3) 0.0124(3) 0.0118(3) -0.0026(3) -0.0021(2) -0.0033(2)
C13 0.0148(3) 0.0136(3) 0.0130(3) -0.0024(3) -0.0027(3) -0.0045(3)
C9 0.0130(3) 0.0130(3) 0.0130(3) -0.0025(3) -0.0032(3) -0.0033(3)
C2 0.0132(3) 0.0125(3) 0.0161(3) -0.0007(3) -0.0043(3) -0.0032(3)
C10 0.0168(4) 0.0135(3) 0.0191(4) -0.0055(3) -0.0029(3) -0.0018(3)
C14 0.0181(4) 0.0174(4) 0.0140(3) -0.0021(3) -0.0053(3) -0.0027(3)
C11 0.0269(5) 0.0205(4) 0.0159(4) -0.0078(3) -0.0075(3) 0.0007(3)
C15 0.0165(4) 0.0206(4) 0.0198(4) -0.0011(3) -0.0057(3) -0.0083(3)
C12 0.0181(4) 0.0195(4) 0.0398(6) 0.0055(3) -0.0071(4) -0.0137(4)

loop_
_atom_type_symbol
_atom_type_description
_atom_type_scat_dispersion_real
_atom_type_scat_dispersion_imag
_atom_type_scat_source
C C 0.0033 0.0016 'International Tables Vol C Tables 4.2.6.8 and 6.1.1.4'
H H 0.0000 0.0000 'International Tables Vol C Tables 4.2.6.8 and 6.1.1.4'
B B 0.0013 0.0007 'International Tables Vol C Tables 4.2.6.8 and 6.1.1.4'
Br Br -0.2901 2.4595 'International Tables Vol C Tables 4.2.6.8 and 6.1.1.4'
F F 0.0171 0.0103 'International Tables Vol C Tables 4.2.6.8 and 6.1.1.4'
N N 0.0061 0.0033 'International Tables Vol C Tables 4.2.6.8 and 6.1.1.4'
O O 0.0106 0.0060 'International Tables Vol C Tables 4.2.6.8 and 6.1.1.4'

loop_
_geom_angle_atom_site_label_1
_geom_angle_atom_site_label_2
_geom_angle_atom_site_label_3
_geom_angle
C13 O2 C14 115.85(7)
C9 N2 C6 108.61(7)
C9 N2 B13 125.21(7)
C6 N2 B13 126.15(7)
C1 N1 C4 110.77(7)
C1 N1 B13 125.25(7)
C4 N1 B13 123.81(6)
C4 C5 C6 121.65(7)
C4 C5 H5 119.2
C6 C5 H5 119.2
C6 C7 C8 108.07(7)
C6 C7 Br1 123.58(6)
C8 C7 Br1 128.33(6)
C5 C4 N1 121.15(7)
C5 C4 C3 131.12(7)
N1 C4 C3 107.73(7)
N1 C1 C10 124.59(8)
N1 C1 C2 112.06(7)
C10 C1 C2 123.26(7)
C7 C6 N2 107.82(7)
C7 C6 C5 131.62(7)
N2 C6 C5 120.51(7)
C4 C3 C2 103.31(7)
C4 C3 H3A 111.1
C2 C3 H3A 111.1
C4 C3 H3B 111.1
C2 C3 H3B 111.1
H3A C3 H3B 109.1
F1 B13 F2 110.04(7)
F1 B13 N2 111.94(7)
F2 B13 N2 110.56(7)
F1 B13 N1 109.28(7)
F2 B13 N1 108.32(7)
N2 B13 N1 106.58(6)
C9 C8 C7 105.72(7)
C9 C8 C13 125.27(8)
C7 C8 C13 129.00(7)
O1 C13 O2 123.54(8)
O1 C13 C8 125.60(8)
O2 C13 C8 110.85(7)
N2 C9 C8 109.78(7)
N2 C9 H9 125.1
C8 C9 H9 125.1
C1 C2 C11 114.01(8)
C1 C2 C3 101.43(7)
C11 C2 C3 114.08(7)
C1 C2 C12 105.26(7)
C11 C2 C12 110.61(8)
C3 C2 C12 110.82(8)
C1 C10 H10A 109.5
C1 C10 H10B 109.5
H10A C10 H10B 109.5
C1 C10 H10C 109.5
H10A C10 H10C 109.5
H10B C10 H10C 109.5
O2 C14 C15 107.30(7)
O2 C14 H14A 110.3
C15 C14 H14A 110.3
O2 C14 H14B 110.3
C15 C14 H14B 110.3
H14A C14 H14B 108.5
C2 C11 H11A 109.5
C2 C11 H11B 109.5
H11A C11 H11B 109.5
C2 C11 H11C 109.5
H11A C11 H11C 109.5
H11B C11 H11C 109.5
C14 C15 H15A 109.5
C14 C15 H15B 109.5
H15A C15 H15B 109.5
C14 C15 H15C 109.5
H15A C15 H15C 109.5
H15B C15 H15C 109.5
C2 C12 H12A 109.5
C2 C12 H12B 109.5
H12A C12 H12B 109.5
C2 C12 H12C 109.5
H12A C12 H12C 109.5
H12B C12 H12C 109.5

loop_
_geom_bond_atom_site_label_1
_geom_bond_atom_site_label_2
_geom_bond_distance
Br1 C7 1.8730(8)
F1 B13 1.3822(11)
F2 B13 1.3864(11)
O2 C13 1.3455(11)
O2 C14 1.4447(11)
N2 C9 1.3589(11)
N2 C6 1.3834(10)
N2 B13 1.5314(11)
N1 C1 1.3025(10)
N1 C4 1.4292(10)
N1 B13 1.5940(11)
O1 C13 1.2117(10)
C5 C4 1.3407(11)
C5 C6 1.4357(11)
C5 H5 0.95
C7 C6 1.3805(11)
C7 C8 1.4232(11)
C4 C3 1.4951(11)
C1 C10 1.4774(12)
C1 C2 1.5124(12)
C3 C2 1.5421(12)
C3 H3A 0.99
C3 H3B 0.99
C8 C9 1.3860(11)
C8 C13 1.4607(12)
C9 H9 0.95
C2 C11 1.5264(13)
C2 C12 1.5437(14)
C10 H10A 0.98
C10 H10B 0.98
C10 H10C 0.98
C14 C15 1.5077(13)
C14 H14A 0.99
C14 H14B 0.99
C11 H11A 0.98
C11 H11B 0.98
C11 H11C 0.98
C15 H15A 0.98
C15 H15B 0.98
C15 H15C 0.98
C12 H12A 0.98
C12 H12B 0.98
C12 H12C 0.98

loop_
_geom_torsion_atom_site_label_1
_geom_torsion_atom_site_label_2
_geom_torsion_atom_site_label_3
_geom_torsion_atom_site_label_4
_geom_torsion
C6 C5 C4 N1 0.56(13)
C6 C5 C4 C3 -178.63(8)
C1 N1 C4 C5 171.77(8)
B13 N1 C4 C5 -3.69(12)
C1 N1 C4 C3 -8.87(9)
B13 N1 C4 C3 175.67(7)
C4 N1 C1 C10 177.60(8)
B13 N1 C1 C10 -7.03(14)
C4 N1 C1 C2 -5.83(10)
B13 N1 C1 C2 169.54(7)
C8 C7 C6 N2 -0.59(10)
Br1 C7 C6 N2 -179.10(6)
C8 C7 C6 C5 176.91(9)
Br1 C7 C6 C5 -1.61(14)
C9 N2 C6 C7 0.43(10)
B13 N2 C6 C7 178.54(8)
C9 N2 C6 C5 -177.40(8)
B13 N2 C6 C5 0.71(13)
C4 C5 C6 C7 -176.27(9)
C4 C5 C6 N2 0.96(13)
C5 C4 C3 C2 -161.80(9)
N1 C4 C3 C2 18.93(9)
C9 N2 B13 F1 -65.90(11)
C6 N2 B13 F1 116.29(9)
C9 N2 B13 F2 57.15(11)
C6 N2 B13 F2 -120.65(9)
C9 N2 B13 N1 174.67(8)
C6 N2 B13 N1 -3.14(11)
C1 N1 B13 F1 68.65(10)
C4 N1 B13 F1 -116.56(8)
C1 N1 B13 F2 -51.24(11)
C4 N1 B13 F2 123.56(8)
C1 N1 B13 N2 -170.22(8)
C4 N1 B13 N2 4.58(11)
C6 C7 C8 C9 0.52(10)
Br1 C7 C8 C9 178.95(7)
C6 C7 C8 C13 179.40(9)
Br1 C7 C8 C13 -2.18(14)
C14 O2 C13 O1 0.59(13)
C14 O2 C13 C8 -179.89(7)
C9 C8 C13 O1 -178.16(10)
C7 C8 C13 O1 3.17(16)
C9 C8 C13 O2 2.32(13)
C7 C8 C13 O2 -176.35(9)
C6 N2 C9 C8 -0.10(10)
B13 N2 C9 C8 -178.23(8)
C7 C8 C9 N2 -0.26(10)
C13 C8 C9 N2 -179.19(8)
N1 C1 C2 C11 140.32(8)
C10 C1 C2 C11 -43.05(12)
N1 C1 C2 C3 17.25(9)
C10 C1 C2 C3 -166.13(8)
N1 C1 C2 C12 -98.28(9)
C10 C1 C2 C12 78.34(10)
C4 C3 C2 C1 -20.76(8)
C4 C3 C2 C11 -143.78(8)
C4 C3 C2 C12 90.59(9)
C13 O2 C14 C15 176.51(8)
